data_7052877
loop_
_publ_author_name
'Song, Xue-Zhi'
'Qin, Chao'
'Guan, Wei'
'Song, Shu-Yan'
'Zhang, Hong-Jie'

_publ_section_title
;
 An unusual three-dimensional self-penetrating network derived from
 cross-linking of two-fold interpenetrating nets via ligand-unsupported
 Ag--Ag bonds: synthesis, structure, luminescence, and theoretical study
;
_journal_issue 4
_journal_name_full 'New Journal of Chemistry'
_journal_page_first 877
_journal_paper_doi 10.1039/c2nj20888a
_journal_volume 36
_journal_year 2012
_chemical_formula_sum 'C18 H15 N3 O6'
_chemical_formula_weight 369.33
_chemical_name_systematic
;
?
;
_space_group_IT_number 14
_symmetry_cell_setting monoclinic
_symmetry_space_group_name_Hall '-P 2yn'
_symmetry_space_group_name_H-M 'P 1 21/n 1'
_atom_sites_solution_hydrogens geom
_atom_sites_solution_primary direct
_atom_sites_solution_secondary difmap
_audit_creation_method SHELXL-97
_cell_angle_alpha 90.00
_cell_angle_beta 97.6830(10)
_cell_angle_gamma 90.00
_cell_formula_units_Z 4
_cell_length_a 7.6395(4)
_cell_length_b 21.1972(11)
_cell_length_c 9.8455(5)
_cell_measurement_reflns_used 2361
_cell_measurement_temperature 123(2)
_cell_measurement_theta_max 24.99
_cell_measurement_theta_min 1.92
_cell_volume 1580.03(14)
_computing_cell_refinement 'Bruker SAINT'
_computing_data_collection 'Bruker APEX2'
_computing_data_reduction 'Bruker SAINT'
_computing_molecular_graphics 'Bruker SHELXTL'
_computing_publication_material 'Bruker SHELXTL'
_computing_structure_refinement 'SHELXL-97 (Sheldrick, 1997)'
_computing_structure_solution 'SHELXS-97 (Sheldrick, 1997)'
_diffrn_ambient_temperature 123(2)
_diffrn_measured_fraction_theta_full 0.998
_diffrn_measured_fraction_theta_max 0.998
_diffrn_measurement_device_type 'Bruker APEX-II CCD'
_diffrn_measurement_method '\f and \w scans'
_diffrn_radiation_monochromator graphite
_diffrn_radiation_source 'fine-focus sealed tube'
_diffrn_radiation_type MoK\a
_diffrn_radiation_wavelength 0.71073
_diffrn_reflns_av_R_equivalents 0.0265
_diffrn_reflns_av_sigmaI/netI 0.0296
_diffrn_reflns_limit_h_max 8
_diffrn_reflns_limit_h_min -9
_diffrn_reflns_limit_k_max 21
_diffrn_reflns_limit_k_min -25
_diffrn_reflns_limit_l_max 11
_diffrn_reflns_limit_l_min -11
_diffrn_reflns_number 7922
_diffrn_reflns_theta_full 24.99
_diffrn_reflns_theta_max 24.99
_diffrn_reflns_theta_min 1.92
_exptl_absorpt_coefficient_mu 0.119
_exptl_absorpt_correction_T_max 0.9731
_exptl_absorpt_correction_T_min 0.9629
_exptl_absorpt_correction_type empirical
_exptl_absorpt_process_details 'SADABS, Sheldrick, 1996'
_exptl_crystal_colour colorless
_exptl_crystal_density_diffrn 1.553
_exptl_crystal_density_method 'not measured'
_exptl_crystal_description block
_exptl_crystal_F_000 768
_exptl_crystal_size_max 0.32
_exptl_crystal_size_mid 0.28
_exptl_crystal_size_min 0.23
_refine_diff_density_max 0.222
_refine_diff_density_min -0.270
_refine_diff_density_rms 0.064
_refine_ls_extinction_method none
_refine_ls_goodness_of_fit_ref 1.068
_refine_ls_hydrogen_treatment constr
_refine_ls_matrix_type full
_refine_ls_number_parameters 271
_refine_ls_number_reflns 2768
_refine_ls_number_restraints 0
_refine_ls_restrained_S_all 1.068
_refine_ls_R_factor_all 0.0751
_refine_ls_R_factor_gt 0.0656
_refine_ls_shift/su_max 0.001
_refine_ls_shift/su_mean 0.000
_refine_ls_structure_factor_coef Fsqd
_refine_ls_weighting_details 'calc w=1/[\s^2^(Fo^2^)+(0.1388P)^2^+3.4434P] where P=(Fo^2^+2Fc^2^)/3'
_refine_ls_weighting_scheme calc
_refine_ls_wR_factor_gt 0.2350
_refine_ls_wR_factor_ref 0.2431
_reflns_number_gt 2361
_reflns_number_total 2768
_reflns_threshold_expression >2sigma(I)
_cod_data_source_file c2nj20888a.txt
_cod_data_source_block p21nb
_cod_depositor_comments
;
The following automatic conversions were performed:

'_symmetry_cell_setting' value 'Monoclinic' changed to 'monoclinic'
according to /home/saulius/struct/CIF-dictionaries/cif_core.dic
dictionary named 'cif_core.dic' version 2.4.1 from
2010-06-29.

'_exptl_absorpt_correction_type' value 'EMPIRICAL'
changed to 'empirical' according to
/home/saulius/struct/CIF-dictionaries/cif_core.dic dictionary named
'cif_core.dic' version 2.4.1 from 2010-06-29.

Automatic conversion script
Id: cif_fix_values 1715 2011-07-08 13:25:40Z adriana 
;
_cod_original_sg_symbol_H-M p21/n
_cod_database_code 7052877

loop_
_symmetry_equiv_pos_as_xyz
'x, y, z'
'-x+1/2, y+1/2, -z+1/2'
'-x, -y, -z'
'x-1/2, -y-1/2, z-1/2'

loop_
_atom_site_label
_atom_site_type_symbol
_atom_site_fract_x
_atom_site_fract_y
_atom_site_fract_z
_atom_site_U_iso_or_equiv
_atom_site_adp_type
_atom_site_occupancy
_atom_site_symmetry_multiplicity
_atom_site_calc_flag
_atom_site_refinement_flags
C1 C 0.8593(5) 0.14815(19) -0.1112(4) 0.0296(9) Uani 1 1 d .
C2 C 0.7582(5) 0.18047(17) -0.0082(4) 0.0256(8) Uani 1 1 d .
H2A H 0.8406 0.2076 0.0540 0.031 Uiso 1 1 calc R
C3 C 0.6038(5) 0.22087(17) -0.0782(4) 0.0248(8) Uani 1 1 d .
H3A H 0.6460 0.2544 -0.1376 0.030 Uiso 1 1 calc R
C4 C 0.5188(5) 0.24974(17) 0.0425(4) 0.0250(8) Uani 1 1 d .
H4A H 0.6082 0.2748 0.1036 0.030 Uiso 1 1 calc R
C5 C 0.3619(5) 0.29020(18) -0.0084(4) 0.0292(9) Uani 1 1 d .
C6 C 0.2491(5) 0.20921(18) 0.1093(4) 0.0270(8) Uani 1 1 d .
C7 C 0.4436(5) 0.19612(18) 0.1244(4) 0.0255(8) Uani 1 1 d .
H7A H 0.4953 0.1983 0.2231 0.031 Uiso 1 1 calc R
C8 C 0.4842(5) 0.13099(17) 0.0631(4) 0.0251(8) Uani 1 1 d .
H8A H 0.4343 0.0955 0.1128 0.030 Uiso 1 1 calc R
C9 C 0.6892(5) 0.12692(17) 0.0744(4) 0.0251(8) Uani 1 1 d .
H9A H 0.7426 0.1300 0.1726 0.030 Uiso 1 1 calc R
C10 C 0.7517(5) 0.06710(18) 0.0110(4) 0.0301(9) Uani 1 1 d .
C11 C 0.4106(5) 0.13165(18) -0.0860(4) 0.0262(8) Uani 1 1 d .
H11A H 0.3278 0.1012 -0.1256 0.031 Uiso 1 1 calc R
C12 C 0.4701(5) 0.17810(18) -0.1587(4) 0.0266(8) Uani 1 1 d .
H12A H 0.4314 0.1838 -0.2536 0.032 Uiso 1 1 calc R
O1 O 0.7224(4) 0.01301(13) 0.0394(4) 0.0451(8) Uani 1 1 d .
O2 O 0.9322(4) 0.17363(14) -0.1981(3) 0.0420(8) Uani 1 1 d .
O3 O 0.3572(4) 0.33758(14) -0.0774(3) 0.0401(8) Uani 1 1 d .
O4 O 0.1356(4) 0.17710(14) 0.1539(3) 0.0344(7) Uani 1 1 d .
N1 N 0.8526(5) 0.08453(16) -0.0908(3) 0.0322(8) Uani 1 1 d .
H1 H 0.9047 0.0593 -0.1533 0.039 Uiso 1 1 d R
N2 N 0.2131(4) 0.26336(15) 0.0348(3) 0.0287(8) Uani 1 1 d .
H2 H 0.0985 0.2806 0.0269 0.034 Uiso 1 1 d R
N3 N 0.1923(5) 0.09413(16) 0.3887(5) 0.0478(11) Uani 1 1 d .
H3 H 0.1806 0.1232 0.2855 0.057 Uiso 0.50 1 d PR
H3' H 0.0846 0.1177 0.4026 0.057 Uiso 0.50 1 d PR
O8 O 0.3831(4) 0.16907(12) 0.4882(3) 0.0337(7) Uani 1 1 d .
O9 O 0.0523(4) 0.00585(13) 0.2958(3) 0.0364(7) Uani 1 1 d .
C19 C 0.5921(5) 0.04646(17) 0.5576(4) 0.0255(8) Uani 1 1 d .
H19A H 0.6734 0.0826 0.5981 0.031 Uiso 1 1 d R
C13 C 0.3393(5) 0.11657(18) 0.4567(4) 0.0311(9) Uani 1 1 d .
C14 C 0.1724(6) 0.0341(2) 0.3587(5) 0.0398(11) Uani 1 1 d .
C15 C 0.2814(9) 0.0025(3) 0.4966(7) 0.0221(15) Uani 0.50 1 d P
H15A H 0.2115 -0.0131 0.5683 0.027 Uiso 0.50 1 d PR
C21 C 0.6219(10) 0.0304(3) 0.4205(8) 0.0250(15) Uani 0.50 1 d P
H21A H 0.7105 0.0545 0.3687 0.030 Uiso 0.50 1 d PR
C17 C 0.4797(10) 0.0704(3) 0.4159(7) 0.0223(15) Uani 0.50 1 d P
H17A H 0.5671 0.0880 0.3578 0.027 Uiso 0.50 1 d PR
C20 C 0.4746(10) 0.0168(3) 0.6391(7) 0.0236(15) Uani 0.50 1 d P
H20A H 0.4857 0.0325 0.7351 0.028 Uiso 0.50 1 d PR
C16 C 0.3917(10) 0.0582(3) 0.5623(7) 0.0231(15) Uani 0.50 1 d P
H16A H 0.3691 0.0727 0.6606 0.028 Uiso 0.50 1 d PR
C18 C 0.3726(10) 0.0157(3) 0.3475(7) 0.0236(15) Uani 0.50 1 d P
H18A H 0.4020 0.0040 0.2398 0.028 Uiso 0.50 1 d PR

loop_
_atom_site_aniso_label
_atom_site_aniso_U_11
_atom_site_aniso_U_22
_atom_site_aniso_U_33
_atom_site_aniso_U_23
_atom_site_aniso_U_13
_atom_site_aniso_U_12
C1 0.028(2) 0.032(2) 0.028(2) 0.0019(17) 0.0030(16) 0.0004(16)
C2 0.0263(19) 0.0227(18) 0.0276(19) -0.0020(15) 0.0026(15) -0.0031(15)
C3 0.0275(19) 0.0223(18) 0.0248(18) 0.0023(14) 0.0038(15) -0.0042(15)
C4 0.0274(19) 0.0188(17) 0.0295(19) -0.0005(15) 0.0067(15) -0.0017(15)
C5 0.033(2) 0.027(2) 0.0268(19) -0.0011(16) 0.0049(16) 0.0007(16)
C6 0.034(2) 0.030(2) 0.0174(17) 0.0001(15) 0.0038(15) -0.0036(17)
C7 0.0289(19) 0.028(2) 0.0199(17) 0.0027(15) 0.0025(14) -0.0005(15)
C8 0.028(2) 0.0222(18) 0.0251(19) 0.0059(14) 0.0032(15) -0.0024(15)
C9 0.030(2) 0.0218(18) 0.0224(18) 0.0016(14) 0.0009(15) 0.0000(15)
C10 0.029(2) 0.027(2) 0.033(2) 0.0000(16) -0.0028(16) 0.0014(16)
C11 0.0254(19) 0.0264(19) 0.0261(19) -0.0056(15) 0.0011(15) -0.0032(15)
C12 0.029(2) 0.029(2) 0.0217(18) -0.0024(15) 0.0015(15) 0.0009(16)
O1 0.0479(19) 0.0214(16) 0.067(2) 0.0070(14) 0.0131(16) -0.0008(13)
O2 0.0451(18) 0.0397(18) 0.0454(18) 0.0076(14) 0.0219(15) 0.0044(14)
O3 0.0406(17) 0.0293(16) 0.0517(18) 0.0141(14) 0.0110(14) 0.0034(13)
O4 0.0346(16) 0.0381(16) 0.0317(15) 0.0065(12) 0.0086(12) -0.0049(13)
N1 0.0372(19) 0.0264(17) 0.0332(18) -0.0048(14) 0.0060(15) -0.0004(14)
N2 0.0261(17) 0.0295(17) 0.0314(17) 0.0046(14) 0.0073(13) 0.0011(13)
N3 0.039(2) 0.0219(18) 0.073(3) 0.0055(17) -0.026(2) 0.0024(15)
O8 0.0367(16) 0.0202(14) 0.0412(16) 0.0042(12) -0.0054(13) 0.0006(12)
O9 0.0300(16) 0.0344(16) 0.0420(17) -0.0107(13) -0.0057(13) 0.0009(12)
C19 0.0256(19) 0.0190(18) 0.030(2) -0.0036(15) -0.0019(15) -0.0002(15)
C13 0.031(2) 0.025(2) 0.036(2) -0.0064(17) -0.0029(17) 0.0068(17)
C14 0.031(2) 0.032(2) 0.054(3) -0.011(2) -0.005(2) 0.0081(18)
C15 0.019(3) 0.021(3) 0.026(4) -0.001(3) 0.002(3) -0.003(3)
C21 0.022(4) 0.024(4) 0.029(4) 0.006(3) 0.004(3) 0.004(3)
C17 0.029(4) 0.019(4) 0.019(3) -0.001(3) 0.005(3) -0.002(3)
C20 0.027(4) 0.021(4) 0.022(3) 0.001(3) 0.002(3) 0.015(3)
C16 0.030(4) 0.021(4) 0.019(3) -0.005(3) 0.005(3) 0.003(3)
C18 0.029(4) 0.020(4) 0.022(4) -0.002(3) 0.002(3) 0.002(3)

loop_
_atom_type_symbol
_atom_type_description
_atom_type_scat_dispersion_real
_atom_type_scat_dispersion_imag
_atom_type_scat_source
C C 0.0033 0.0016 'International Tables Vol C Tables 4.2.6.8 and 6.1.1.4'
H H 0.0000 0.0000 'International Tables Vol C Tables 4.2.6.8 and 6.1.1.4'
N N 0.0061 0.0033 'International Tables Vol C Tables 4.2.6.8 and 6.1.1.4'
O O 0.0106 0.0060 'International Tables Vol C Tables 4.2.6.8 and 6.1.1.4'

loop_
_geom_angle_atom_site_label_1
_geom_angle_atom_site_label_2
_geom_angle_atom_site_label_3
_geom_angle
_geom_angle_site_symmetry_1
_geom_angle_site_symmetry_3
O2 C1 N1 125.1(4) . .
O2 C1 C2 126.5(4) . .
N1 C1 C2 108.4(3) . .
C1 C2 C9 105.2(3) . .
C1 C2 C3 112.3(3) . .
C9 C2 C3 110.6(3) . .
C1 C2 H2A 109.5 . .
C9 C2 H2A 109.5 . .
C3 C2 H2A 109.5 . .
C12 C3 C2 108.9(3) . .
C12 C3 C4 108.4(3) . .
C2 C3 C4 104.5(3) . .
C12 C3 H3A 111.6 . .
C2 C3 H3A 111.6 . .
C4 C3 H3A 111.6 . .
C5 C4 C7 104.9(3) . .
C5 C4 C3 111.5(3) . .
C7 C4 C3 109.4(3) . .
C5 C4 H4A 110.3 . .
C7 C4 H4A 110.3 . .
C3 C4 H4A 110.3 . .
O3 C5 N2 123.2(4) . .
O3 C5 C4 128.5(4) . .
N2 C5 C4 108.3(3) . .
O4 C6 N2 123.7(4) . .
O4 C6 C7 126.8(4) . .
N2 C6 C7 109.5(3) . .
C6 C7 C4 104.1(3) . .
C6 C7 C8 111.8(3) . .
C4 C7 C8 110.0(3) . .
C6 C7 H7A 110.2 . .
C4 C7 H7A 110.2 . .
C8 C7 H7A 110.2 . .
C11 C8 C7 107.7(3) . .
C11 C8 C9 108.2(3) . .
C7 C8 C9 105.8(3) . .
C11 C8 H8A 111.6 . .
C7 C8 H8A 111.6 . .
C9 C8 H8A 111.6 . .
C10 C9 C2 104.6(3) . .
C10 C9 C8 112.7(3) . .
C2 C9 C8 109.6(3) . .
C10 C9 H9A 110.0 . .
C2 C9 H9A 110.0 . .
C8 C9 H9A 110.0 . .
O1 C10 N1 123.7(4) . .
O1 C10 C9 128.3(4) . .
N1 C10 C9 108.0(3) . .
C12 C11 C8 115.0(3) . .
C12 C11 H11A 122.5 . .
C8 C11 H11A 122.5 . .
C11 C12 C3 114.7(3) . .
C11 C12 H12A 122.7 . .
C3 C12 H12A 122.7 . .
C1 N1 C10 113.8(3) . .
C1 N1 H1 115.9 . .
C10 N1 H1 129.9 . .
C6 N2 C5 113.2(3) . .
C6 N2 H2 119.1 . .
C5 N2 H2 127.4 . .
C14 N3 C13 122.1(4) . .
C14 N3 H3 108.7 . .
C13 N3 H3 102.1 . .
C14 N3 H3' 116.6 . .
C13 N3 H3' 114.6 . .
H3 N3 H3' 83.5 . .
C20 C19 C21 127.8(5) . .
C20 C19 C16 50.2(4) . .
C21 C19 C16 110.2(5) . .
C20 C19 C15 111.3(4) . 3_656
C21 C19 C15 48.6(4) . 3_656
C16 C19 C15 140.6(4) . 3_656
C20 C19 C18 52.1(4) . 3_656
C21 C19 C18 108.3(4) . 3_656
C16 C19 C18 101.6(4) . 3_656
C15 C19 C18 65.9(4) 3_656 3_656
C20 C19 C17 108.8(4) . .
C21 C19 C17 53.0(4) . .
C16 C19 C17 64.3(4) . .
C15 C19 C17 101.3(4) 3_656 .
C18 C19 C17 141.4(4) 3_656 .
C20 C19 H19A 120.1 . .
C21 C19 H19A 112.0 . .
C16 C19 H19A 114.4 . .
C15 C19 H19A 104.9 3_656 .
C18 C19 H19A 109.6 3_656 .
C17 C19 H19A 108.8 . .
O8 C13 N3 131.4(4) . .
O8 C13 C17 118.6(4) . .
N3 C13 C17 102.3(4) . .
O8 C13 C16 120.4(4) . .
N3 C13 C16 99.8(4) . .
C17 C13 C16 64.2(4) . .
O9 C14 N3 131.3(4) . .
O9 C14 C18 121.2(4) . .
N3 C14 C18 99.7(4) . .
O9 C14 C15 119.7(4) . .
N3 C14 C15 100.3(4) . .
C18 C14 C15 64.6(4) . .
C21 C15 C16 84.8(6) 3_656 .
C21 C15 C19 60.6(5) 3_656 3_656
C16 C15 C19 108.9(5) . 3_656
C21 C15 C14 165.4(7) 3_656 .
C16 C15 C14 103.0(5) . .
C19 C15 C14 105.0(5) 3_656 .
C21 C15 C18 112.2(6) 3_656 .
C16 C15 C18 88.4(5) . .
C19 C15 C18 58.6(4) 3_656 .
C14 C15 C18 56.5(4) . .
C21 C15 C20 43.5(5) 3_656 .
C16 C15 C20 41.3(4) . .
C19 C15 C20 84.5(4) 3_656 .
C14 C15 C20 142.9(5) . .
C18 C15 C20 103.7(5) . .
C21 C15 H15A 71.0 3_656 .
C16 C15 H15A 105.7 . .
C19 C15 H15A 115.9 3_656 .
C14 C15 H15A 117.5 . .
C18 C15 H15A 165.8 . .
C20 C15 H15A 88.1 . .
C15 C21 C20 96.6(6) 3_656 3_656
C15 C21 C17 140.1(8) 3_656 .
C20 C21 C17 93.4(6) 3_656 .
C15 C21 C19 70.8(5) 3_656 .
C20 C21 C19 116.3(6) 3_656 .
C17 C21 C19 70.2(5) . .
C15 C21 C16 54.3(5) 3_656 3_656
C20 C21 C16 42.2(4) 3_656 3_656
C17 C21 C16 124.3(6) . 3_656
C19 C21 C16 97.7(5) . 3_656
C15 C21 C18 127.9(6) 3_656 .
C20 C21 C18 43.0(4) 3_656 .
C17 C21 C18 50.4(4) . .
C19 C21 C18 96.5(5) . .
C16 C21 C18 79.3(4) 3_656 .
C15 C21 H21A 103.4 3_656 .
C20 C21 H21A 121.0 3_656 .
C17 C21 H21A 104.1 . .
C19 C21 H21A 122.7 . .
C16 C21 H21A 125.7 3_656 .
C18 C21 H21A 124.2 . .
C15 C21 H17A 153.3 3_656 .
C20 C21 H17A 110.1 3_656 .
C17 C21 H17A 42.5 . .
C19 C21 H17A 97.5 . .
C16 C21 H17A 152.3 3_656 .
C18 C21 H17A 76.1 . .
H21A C21 H17A 62.0 . .
C21 C17 C18 85.5(6) . .
C21 C17 C13 163.0(6) . .
C18 C17 C13 104.3(5) . .
C21 C17 C19 56.8(4) . .
C18 C17 C19 109.5(5) . .
C13 C17 C19 106.3(4) . .
C21 C17 C16 106.3(6) . .
C18 C17 C16 90.5(5) . .
C13 C17 C16 60.4(4) . .
C19 C17 C16 56.1(4) . .
C21 C17 C20 42.4(4) . 3_656
C18 C17 C20 43.0(4) . 3_656
C13 C17 C20 145.2(5) . 3_656
C19 C17 C20 81.4(4) . 3_656
C16 C17 C20 101.3(5) . 3_656
C21 C17 H17A 70.5 . .
C18 C17 H17A 112.9 . .
C13 C17 H17A 116.7 . .
C19 C17 H17A 106.9 . .
C16 C17 H17A 155.6 . .
C20 C17 H17A 92.1 3_656 .
C16 C20 C21 93.1(6) . 3_656
C16 C20 C18 140.2(8) . 3_656
C21 C20 C18 94.6(6) 3_656 3_656
C16 C20 C19 70.2(5) . .
C21 C20 C19 115.8(6) 3_656 .
C18 C20 C19 71.2(5) 3_656 .
C16 C20 C15 53.1(5) . .
C21 C20 C15 39.9(4) 3_656 .
C18 C20 C15 124.2(6) 3_656 .
C19 C20 C15 97.9(5) . .
C16 C20 C17 125.2(6) . 3_656
C21 C20 C17 44.1(4) 3_656 3_656
C18 C20 C17 50.5(4) 3_656 3_656
C19 C20 C17 96.4(4) . 3_656
C15 C20 C17 78.4(4) . 3_656
C16 C20 H20A 107.9 . .
C21 C20 H20A 129.9 3_656 .
C18 C20 H20A 96.7 3_656 .
C19 C20 H20A 114.0 . .
C15 C20 H20A 134.9 . .
C17 C20 H20A 125.4 3_656 .
C16 C20 H16A 44.5 . .
C21 C20 H16A 112.8 3_656 .
C18 C20 H16A 152.5 3_656 .
C19 C20 H16A 97.1 . .
C15 C20 H16A 81.3 . .
C17 C20 H16A 156.9 3_656 .
H20A C20 H16A 64.5 . .
C20 C16 C15 85.6(6) . .
C20 C16 C19 59.6(5) . .
C15 C16 C19 110.5(5) . .
C20 C16 C13 164.4(7) . .
C15 C16 C13 103.9(5) . .
C19 C16 C13 105.1(5) . .
C20 C16 C17 112.9(6) . .
C15 C16 C17 91.0(5) . .
C19 C16 C17 59.6(4) . .
C13 C16 C17 55.4(4) . .
C20 C16 C21 44.7(5) . 3_656
C15 C16 C21 40.8(4) . 3_656
C19 C16 C21 84.8(4) . 3_656
C13 C16 C21 143.1(5) . 3_656
C17 C16 C21 105.2(5) . 3_656
C20 C16 H16A 77.5 . .
C15 C16 H16A 117.5 . .
C19 C16 H16A 110.9 . .
C13 C16 H16A 108.0 . .
C17 C16 H16A 150.9 . .
C21 C16 H16A 100.9 3_656 .
C20 C18 C17 86.5(6) 3_656 .
C20 C18 C14 160.7(7) 3_656 .
C17 C18 C14 104.3(5) . .
C20 C18 C19 56.7(4) 3_656 3_656
C17 C18 C19 109.1(5) . 3_656
C14 C18 C19 104.3(5) . 3_656
C20 C18 C15 106.1(6) 3_656 .
C17 C18 C15 90.1(5) . .
C14 C18 C15 58.8(4) . .
C19 C18 C15 55.5(3) 3_656 .
C20 C18 C21 42.4(4) 3_656 .
C17 C18 C21 44.1(4) . .
C14 C18 C21 145.7(5) . .
C19 C18 C21 80.7(4) 3_656 .
C15 C18 C21 101.3(5) . .
C20 C18 H18A 72.8 3_656 .
C17 C18 H18A 114.5 . .
C14 C18 H18A 115.3 . .
C19 C18 H18A 108.8 3_656 .
C15 C18 H18A 155.0 . .
C21 C18 H18A 94.1 . .

loop_
_geom_bond_atom_site_label_1
_geom_bond_atom_site_label_2
_geom_bond_distance
_geom_bond_site_symmetry_2
C1 O2 1.209(5) .
C1 N1 1.365(5) .
C1 C2 1.517(5) .
C2 C9 1.530(5) .
C2 C3 1.543(5) .
C2 H2A 1.0000 .
C3 C12 1.509(5) .
C3 C4 1.553(5) .
C3 H3A 1.0000 .
C4 C5 1.504(5) .
C4 C7 1.548(5) .
C4 H4A 1.0000 .
C5 O3 1.210(5) .
C5 N2 1.388(5) .
C6 O4 1.228(5) .
C6 N2 1.370(5) .
C6 C7 1.499(5) .
C7 C8 1.555(5) .
C7 H7A 1.0000 .
C8 C11 1.500(5) .
C8 C9 1.558(5) .
C8 H8A 1.0000 .
C9 C10 1.518(5) .
C9 H9A 1.0000 .
C10 O1 1.208(5) .
C10 N1 1.393(5) .
C11 C12 1.332(5) .
C11 H11A 0.9500 .
C12 H12A 0.9500 .
N1 H1 0.9424 .
N2 H2 0.9422 .
N3 C14 1.311(6) .
N3 C13 1.317(5) .
N3 H3 1.1818 .
N3 H3' 0.9881 .
O8 C13 1.191(5) .
O9 C14 1.196(5) .
C19 C20 1.427(9) .
C19 C21 1.440(8) .
C19 C16 1.558(8) .
C19 C15 1.561(8) 3_656
C19 C18 1.617(8) 3_656
C19 C17 1.619(8) .
C19 H19A 1.0326 .
C13 C17 1.545(8) .
C13 C16 1.631(8) .
C14 C18 1.596(8) .
C14 C15 1.637(8) .
C15 C21 1.240(10) 3_656
C15 C16 1.541(10) .
C15 C19 1.561(8) 3_656
C15 C18 1.729(10) .
C15 C20 1.920(10) .
C15 H15A 0.9962 .
C21 C15 1.240(10) 3_656
C21 C20 1.331(11) 3_656
C21 C17 1.374(10) .
C21 C16 1.889(10) 3_656
C21 C18 1.968(11) .
C21 H21A 1.0353 .
C21 H17A 1.4069 .
C17 C18 1.522(10) .
C17 C16 1.690(10) .
C17 C20 1.970(10) 3_656
C17 H17A 1.0074 .
C20 C16 1.271(10) .
C20 C21 1.331(11) 3_656
C20 C18 1.347(10) 3_656
C20 C17 1.970(10) 3_656
C20 H20A 0.9948 .
C20 H16A 1.4643 .
C16 C21 1.889(10) 3_656
C16 H16A 1.0518 .
C18 C20 1.347(10) 3_656
C18 C19 1.617(8) 3_656
C18 H18A 1.1406 .
